data_4340255
loop_
_publ_author_name
'Cotton, F. Albert'
'Donahue, James P.'
'Gruhn, Nadine E.'
'Lichtenberger, Dennis L.'
'Murillo, Carlos A.'
'Timmons, Daren J.'
'Van Dorn, Laura O.'
'Villagr\'an, Dino'
'Wang, Xiaoping'

_publ_section_title
;
 Facilitating access to the most easily ionized molecule: an improved
 synthesis of the key intermediate, W2(hpp)4Cl2, and related compounds.
;
_journal_issue 1
_journal_name_full 'Inorganic chemistry'
_journal_page_first 201
_journal_page_last 213
_journal_paper_doi 10.1021/ic0515709
_journal_volume 45
_journal_year 2006
_chemical_formula_moiety
;
 (C28 H48 N12 W2 1+), 2(P F6 1-), 2(C2 H3 N), (C4 H10 O)
;
_chemical_formula_sum 'C36 H64 F12 N14 O P2 W2'
_chemical_formula_weight 1366.65
_chemical_name_systematic
; 
 ? 
;
_space_group_IT_number 139
_symmetry_cell_setting tetragonal
_symmetry_space_group_name_Hall '-I 4 2'
_symmetry_space_group_name_H-M 'I 4/m m m'
_atom_sites_solution_hydrogens geom
_atom_sites_solution_primary direct
_atom_sites_solution_secondary difmap
_audit_creation_method SHELXL-97
_cell_angle_alpha 90.00
_cell_angle_beta 90.00
_cell_angle_gamma 90.00
_cell_formula_units_Z 2
_cell_length_a 11.7074(12)
_cell_length_b 11.7074(12)
_cell_length_c 17.856(4)
_cell_measurement_reflns_used 6434
_cell_measurement_temperature 213(2)
_cell_measurement_theta_max 27.542
_cell_measurement_theta_min 2.282
_cell_volume 2447.4(7)
_computing_cell_refinement 'SAINT V 6.45A 2003'
_computing_data_collection 'SMART V 5.618 2000'
_computing_data_reduction 'SAINT V 6.45A 2003'
_computing_molecular_graphics 'SHELXTL V. 5.03 (Siemens, 1994)'
_computing_publication_material CIFTAB
_computing_structure_refinement 'SHELXL-97 (Sheldrick, 1997)'
_computing_structure_solution 'SHELXS-97 (Sheldrick, 1990)'
_diffrn_ambient_temperature 213(2)
_diffrn_measured_fraction_theta_full 0.990
_diffrn_measured_fraction_theta_max 0.990
_diffrn_measurement_device 'Bruker SMART 1000'
_diffrn_measurement_device_type 'area detector'
_diffrn_measurement_method 'omega scans'
_diffrn_radiation_monochromator graphite
_diffrn_radiation_source 'fine-focus sealed tube'
_diffrn_radiation_type MoK\a
_diffrn_radiation_wavelength 0.71073
_diffrn_reflns_av_R_equivalents 0.0431
_diffrn_reflns_av_sigmaI/netI 0.0174
_diffrn_reflns_limit_h_max 15
_diffrn_reflns_limit_h_min -10
_diffrn_reflns_limit_k_max 14
_diffrn_reflns_limit_k_min -15
_diffrn_reflns_limit_l_max 22
_diffrn_reflns_limit_l_min -23
_diffrn_reflns_number 7624
_diffrn_reflns_theta_full 27.59
_diffrn_reflns_theta_max 27.59
_diffrn_reflns_theta_min 2.08
_diffrn_standards_number 'none (area detector data)'
_exptl_absorpt_coefficient_mu 4.854
_exptl_absorpt_correction_T_max 0.4015
_exptl_absorpt_correction_T_min 0.3766
_exptl_absorpt_correction_type multi-scan
_exptl_crystal_colour block
_exptl_crystal_density_diffrn 1.855
_exptl_crystal_density_method 'not measured'
_exptl_crystal_description brown
_exptl_crystal_F_000 1344
_exptl_crystal_size_max 0.25
_exptl_crystal_size_mid 0.23
_exptl_crystal_size_min 0.23
_refine_diff_density_max 0.754
_refine_diff_density_min -0.918
_refine_diff_density_rms 0.097
_refine_ls_extinction_method none
_refine_ls_goodness_of_fit_ref 1.136
_refine_ls_hydrogen_treatment noref
_refine_ls_matrix_type full
_refine_ls_number_parameters 68
_refine_ls_number_reflns 849
_refine_ls_number_restraints 8
_refine_ls_restrained_S_all 1.178
_refine_ls_R_factor_all 0.0196
_refine_ls_R_factor_gt 0.0180
_refine_ls_shift/su_max 0.002
_refine_ls_shift/su_mean 0.000
_refine_ls_structure_factor_coef Fsqd
_refine_ls_weighting_details 'calc w=1/[\s^2^(Fo^2^)+(0.0401P)^2^+1.9174P] where P=(Fo^2^+2Fc^2^)/3'
_refine_ls_weighting_scheme calc
_refine_ls_wR_factor_gt 0.0535
_refine_ls_wR_factor_ref 0.0564
_reflns_number_gt 803
_reflns_number_total 849
_reflns_threshold_expression >2sigma(I)
_cod_data_source_file ic0515709si20050914_104451.cif
_cod_data_source_block cmpd5OneEt2OTwoCH3CN
_cod_depositor_comments
;
The following automatic conversions were performed:

'_geom_bond_publ_flag' value 'Y' changed to 'y' according to
/usr/data/users/saulius/automatic-downloads/retrospective/ACS/lib/dictionaries/cif_core.dic
dictionary named 'cif_core.dic' version 2.4.2 from 2011-04-26 (16
times).

'_geom_bond_publ_flag' value 'N' changed to 'n' according to
/usr/data/users/saulius/automatic-downloads/retrospective/ACS/lib/dictionaries/cif_core.dic
dictionary named 'cif_core.dic' version 2.4.2 from 2011-04-26 (12
times).

'_geom_angle_publ_flag' value 'Y' changed to 'y' according
to
/usr/data/users/saulius/automatic-downloads/retrospective/ACS/lib/dictionaries/cif_core.dic
dictionary named 'cif_core.dic' version 2.4.2 from 2011-04-26 (26
times).

'_geom_angle_publ_flag' value 'N' changed to 'n' according
to
/usr/data/users/saulius/automatic-downloads/retrospective/ACS/lib/dictionaries/cif_core.dic
dictionary named 'cif_core.dic' version 2.4.2 from 2011-04-26 (18
times).

Automatic conversion script
Id: cif_fix_values 2281 2013-09-26 08:29:07Z andrius 
;
_cod_database_code 4340255

loop_
_symmetry_equiv_pos_as_xyz
'x, y, z'
'-x, -y, z'
'-y, x, z'
'y, -x, z'
'-x, y, -z'
'x, -y, -z'
'y, x, -z'
'-y, -x, -z'
'x+1/2, y+1/2, z+1/2'
'-x+1/2, -y+1/2, z+1/2'
'-y+1/2, x+1/2, z+1/2'
'y+1/2, -x+1/2, z+1/2'
'-x+1/2, y+1/2, -z+1/2'
'x+1/2, -y+1/2, -z+1/2'
'y+1/2, x+1/2, -z+1/2'
'-y+1/2, -x+1/2, -z+1/2'
'-x, -y, -z'
'x, y, -z'
'y, -x, -z'
'-y, x, -z'
'x, -y, z'
'-x, y, z'
'-y, -x, z'
'y, x, z'
'-x+1/2, -y+1/2, -z+1/2'
'x+1/2, y+1/2, -z+1/2'
'y+1/2, -x+1/2, -z+1/2'
'-y+1/2, x+1/2, -z+1/2'
'x+1/2, -y+1/2, z+1/2'
'-x+1/2, y+1/2, z+1/2'
'-y+1/2, -x+1/2, z+1/2'
'y+1/2, x+1/2, z+1/2'

loop_
_atom_site_label
_atom_site_type_symbol
_atom_site_fract_x
_atom_site_fract_y
_atom_site_fract_z
_atom_site_U_iso_or_equiv
_atom_site_adp_type
_atom_site_occupancy
_atom_site_symmetry_multiplicity
_atom_site_calc_flag
_atom_site_refinement_flags
_atom_site_disorder_assembly
_atom_site_disorder_group
W1 W 0.0000 0.0000 0.561835(12) 0.01978(12) Uani 1 8 d S . .
N1 N 0.1262(2) 0.1262(2) 0.56515(13) 0.0292(7) Uani 1 2 d S . .
N2 N 0.2495(3) 0.2495(3) 0.5000 0.0449(14) Uani 1 4 d S . .
C1 C 0.1684(3) 0.1684(3) 0.5000 0.0295(11) Uani 1 4 d S . .
C2 C 0.1876(9) 0.1545(9) 0.6347(3) 0.048(4) Uani 0.50 1 d P . .
H2A H 0.2595 0.1119 0.6375 0.057 Uiso 0.50 1 calc PR . .
H2B H 0.1409 0.1351 0.6784 0.057 Uiso 1 2 calc SR . .
C3 C 0.2114(8) 0.2850(7) 0.6325(4) 0.086(4) Uani 0.50 1 d P . .
H3A H 0.1413 0.3280 0.6223 0.103 Uiso 0.50 1 calc PR . .
H3B H 0.2441 0.3114 0.6800 0.103 Uiso 0.50 1 calc PR . .
C4 C 0.2984(4) 0.2984(4) 0.5675(2) 0.076(3) Uani 1 2 d S . .
H4A H 0.3155 0.3794 0.5595 0.092 Uiso 0.50 1 calc PR . .
H4B H 0.3697 0.2590 0.5800 0.092 Uiso 0.50 1 calc PR . .
P1 P 0.0000 0.0000 0.80915(10) 0.0258(4) Uani 1 8 d S . .
F1 F 0.0000 0.0000 0.8984(3) 0.0428(12) Uani 1 8 d S . .
F2 F 0.0000 0.0000 0.7172(3) 0.0343(10) Uani 1 8 d S . .
F3 F 0.0000 -0.1363(2) 0.80796(13) 0.0390(6) Uani 1 2 d S . .
N1S N 0.5000 0.0000 0.7500 0.168(18) Uiso 0.50 8 d SPD A 1
C1S C 0.5000 0.0000 0.6898(6) 0.168(18) Uiso 0.25 4 d SPD A 1
C2S C 0.5000 0.0000 0.6049(8) 0.168(18) Uiso 0.25 4 d SPD A 1
H2S1 H 0.5028 0.0781 0.5868 0.251 Uiso 0.13 2 calc SPR A 1
H2S2 H 0.4310 -0.0366 0.5868 0.251 Uiso 0.06 1 calc PR A 1
H2S3 H 0.5662 -0.0414 0.5868 0.251 Uiso 0.06 1 calc PR A 1
N2S N 0.441(2) 0.0000 0.5000 0.098(8) Uiso 0.25 4 d SPD . 2
C3S C 0.5000 0.0000 0.5511(10) 0.098(8) Uiso 0.25 4 d SPD . 2
C4S C 0.5000 0.0000 0.6387(8) 0.098(8) Uiso 0.25 4 d SPD B 2
H4S1 H 0.5752 -0.0211 0.6568 0.147 Uiso 0.06 1 calc PR B 2
H4S2 H 0.4441 -0.0546 0.6568 0.147 Uiso 0.06 1 calc PR B 2
H4S3 H 0.4807 0.0757 0.6568 0.147 Uiso 0.06 1 calc PR B 2
O1S O 0.5000 0.0000 0.5000 0.138(10) Uiso 0.50 8 d SPD . 3
C5S C 0.5000 -0.084(2) 0.5556(11) 0.138(10) Uiso 0.25 2 d SPD . 3
H5S1 H 0.5686 -0.1316 0.5542 0.165 Uiso 0.13 1 calc PR . 3
H5S2 H 0.4314 -0.1316 0.5542 0.165 Uiso 0.13 1 calc PR . 3
C6S C 0.5000 0.0000 0.6213(19) 0.138(10) Uiso 0.50 4 d SPD . 3
H6S1 H 0.5000 -0.0423 0.6681 0.207 Uiso 0.25 2 calc SPR . 3
H6S2 H 0.4324 0.0477 0.6188 0.207 Uiso 0.13 1 calc PR . 3
H6S3 H 0.5676 0.0477 0.6188 0.207 Uiso 0.13 1 calc PR . 3

loop_
_atom_site_aniso_label
_atom_site_aniso_U_11
_atom_site_aniso_U_22
_atom_site_aniso_U_33
_atom_site_aniso_U_23
_atom_site_aniso_U_13
_atom_site_aniso_U_12
W1 0.01943(13) 0.01943(13) 0.02048(18) 0.000 0.000 0.000
N1 0.0318(11) 0.0318(11) 0.0241(15) -0.0010(7) -0.0010(7) -0.0107(15)
N2 0.052(2) 0.052(2) 0.030(2) 0.000 0.000 -0.032(3)
C1 0.0303(17) 0.0303(17) 0.028(2) 0.000 0.000 -0.008(2)
C2 0.051(6) 0.064(8) 0.029(2) 0.003(3) -0.009(2) -0.028(6)
C3 0.126(8) 0.093(7) 0.038(3) -0.018(3) 0.003(4) -0.079(6)
C4 0.095(4) 0.095(4) 0.039(3) -0.0027(12) -0.0027(12) -0.071(5)
P1 0.0260(5) 0.0260(5) 0.0256(8) 0.000 0.000 0.000
F1 0.0516(19) 0.0516(19) 0.025(2) 0.000 0.000 0.000
F2 0.0365(15) 0.0365(15) 0.030(2) 0.000 0.000 0.000
F3 0.0474(14) 0.0246(11) 0.0450(13) 0.0024(9) 0.000 0.000

loop_
_atom_type_symbol
_atom_type_description
_atom_type_scat_dispersion_real
_atom_type_scat_dispersion_imag
_atom_type_scat_source
C C 0.0033 0.0016 'International Tables Vol C Tables 4.2.6.8 and 6.1.1.4'
H H 0.0000 0.0000 'International Tables Vol C Tables 4.2.6.8 and 6.1.1.4'
N N 0.0061 0.0033 'International Tables Vol C Tables 4.2.6.8 and 6.1.1.4'
F F 0.0171 0.0103 'International Tables Vol C Tables 4.2.6.8 and 6.1.1.4'
P P 0.1023 0.0942 'International Tables Vol C Tables 4.2.6.8 and 6.1.1.4'
W W -0.8490 6.8722 'International Tables Vol C Tables 4.2.6.8 and 6.1.1.4'
O O 0.0106 0.0060 'International Tables Vol C Tables 4.2.6.8 and 6.1.1.4'

loop_
_geom_angle_atom_site_label_1
_geom_angle_atom_site_label_2
_geom_angle_atom_site_label_3
_geom_angle
_geom_angle_site_symmetry_1
_geom_angle_site_symmetry_3
_geom_angle_publ_flag
N1 W1 N1 176.75(13) . 2 y
N1 W1 N1 89.954(4) . 4 y
N1 W1 N1 89.954(4) 2 4 y
N1 W1 N1 89.954(4) . 3 y
N1 W1 N1 89.954(4) 2 3 y
N1 W1 N1 176.75(13) 4 3 y
N1 W1 W1 91.62(6) . 17_556 y
N1 W1 W1 91.62(6) 2 17_556 y
N1 W1 W1 91.62(6) 4 17_556 y
N1 W1 W1 91.62(6) 3 17_556 y
C1 N1 C2 117.6(4) . 24 y
C1 N1 C2 117.6(4) . . y
C1 N1 W1 119.4(3) . . y
C2 N1 W1 121.9(3) 24 . y
C2 N1 W1 121.9(3) . . y
C1 N2 C4 123.9(3) . 24 y
C1 N2 C4 123.9(3) . . y
C1 N2 C4 123.9(3) . 18_556 y
C4 N2 C4 112.3(6) 24 18_556 y
C4 N2 C4 112.3(6) . 18_556 y
N2 C1 N1 121.0(2) . 18_556 y
N2 C1 N1 121.0(2) . . y
N1 C1 N1 118.0(5) 18_556 . y
N1 C2 C3 106.7(7) . . y
C4 C3 C2 103.6(6) . . y
N2 C4 C3 108.8(5) . . y
F1 P1 F3 90.76(11) . . n
F1 P1 F3 90.76(11) . 4 n
F3 P1 F3 89.990(4) . 4 n
F1 P1 F3 90.76(11) . 3 n
F3 P1 F3 89.990(3) . 3 n
F3 P1 F3 178.5(2) 4 3 n
F1 P1 F3 90.76(11) . 2 n
F3 P1 F3 178.5(2) . 2 n
F3 P1 F3 89.990(3) 4 2 n
F3 P1 F3 89.990(4) 3 2 n
F1 P1 F2 180.000(1) . . n
F3 P1 F2 89.24(11) . . n
F3 P1 F2 89.24(11) 4 . n
F3 P1 F2 89.24(11) 3 . n
F3 P1 F2 89.24(11) 2 . n
N1S C1S C2S 180.000(5) . . n
N2S C3S C4S 143.1(16) . . n
O1S C5S C6S 96(2) . . n

loop_
_geom_bond_atom_site_label_1
_geom_bond_atom_site_label_2
_geom_bond_distance
_geom_bond_site_symmetry_2
_geom_bond_publ_flag
W1 N1 2.091(4) . y
W1 N1 2.091(4) 2 y
W1 N1 2.091(4) 4 y
W1 N1 2.091(4) 3 y
W1 W1 2.2083(7) 17_556 y
W1 F2 2.774(5) . y
N1 C1 1.357(4) . y
N1 C2 1.472(6) 24 y
N1 C2 1.472(6) . y
N2 C1 1.343(8) . y
N2 C4 1.451(6) 24 y
N2 C4 1.451(6) . y
N2 C4 1.451(6) 18_556 y
C1 N1 1.357(4) 18_556 y
C2 C3 1.553(12) . y
C3 C4 1.552(9) . y
P1 F1 1.593(5) . n
P1 F3 1.596(2) . n
P1 F3 1.596(2) 4 n
P1 F3 1.596(2) 3 n
P1 F3 1.596(2) 2 n
P1 F2 1.642(5) . n
N1S C1S 1.075(11) . n
C1S C2S 1.516(11) . n
N2S C3S 1.142(9) . n
C3S C4S 1.563(10) . n
O1S C5S 1.395(19) . n
C5S C6S 1.530(9) . n
